data_7051098
_journal_name_full 'New Journal of Chemistry'
_journal_paper_doi 10.1039/b010099o
_journal_year 2001
_chemical_formula_moiety 'C11 H8 F2 S8, C12 F4 N4, C2 H3 Cl3'
_chemical_formula_sum 'C25 H11 Cl3 F6 N4 S8'
_chemical_formula_weight 844.21
_chemical_name_common 'F2PDT-EDT-TTF, TCNQF4, TCE'
_space_group_IT_number 2
_symmetry_cell_setting triclinic
_symmetry_space_group_name_Hall '-P 1'
_symmetry_space_group_name_H-M 'P -1'
_cell_angle_alpha 93.28(3)
_cell_angle_beta 101.93(3)
_cell_angle_gamma 92.84(3)
_cell_formula_units_Z 2
_cell_length_a 8.5798(17)
_cell_length_b 11.544(2)
_cell_length_c 15.944(3)
_cell_measurement_temperature 293(2)
_cell_volume 1539.5(5)
_diffrn_ambient_temperature 293(2)
_exptl_crystal_density_diffrn 1.821
_cod_database_code 7051098

loop_
_symmetry_equiv_pos_as_xyz
'x, y, z'
'-x, -y, -z'

loop_
_atom_site_label
_atom_site_type_symbol
_atom_site_fract_x
_atom_site_fract_y
_atom_site_fract_z
_atom_site_U_iso_or_equiv
_atom_site_adp_type
_atom_site_occupancy
_atom_site_symmetry_multiplicity
_atom_site_calc_flag
_atom_site_refinement_flags
_atom_site_disorder_assembly
_atom_site_disorder_group
S1 S 0.03183(19) -0.19525(13) -0.06851(11) 0.0322(4) Uani 1 1 d . . .
S2 S -0.01505(19) -0.19001(13) 0.12556(10) 0.0310(4) Uani 1 1 d . . .
S3 S -0.0924(2) -0.19583(14) 0.29890(11) 0.0378(4) Uani 1 1 d . . .
S4 S 0.1873(2) 0.02749(15) 0.35600(11) 0.0414(5) Uani 1 1 d . . .
S5 S 0.22200(18) 0.00381(13) 0.17338(10) 0.0296(4) Uani 1 1 d . . .
S6 S 0.27849(18) -0.00666(13) -0.02204(11) 0.0308(4) Uani 1 1 d . . .
S7 S 0.3564(2) 0.00014(16) -0.19182(12) 0.0423(5) Uani 1 1 d . . .
S8 S 0.0609(2) -0.23044(15) -0.24859(11) 0.0401(5) Uani 1 1 d . . .
C1 C 0.1357(6) -0.0950(5) 0.0099(4) 0.0263(14) Uani 1 1 d . . .
C2 C 0.1158(6) -0.0930(5) 0.0931(4) 0.0245(14) Uani 1 1 d . . .
C3 C 0.0175(7) -0.1331(5) 0.2304(4) 0.0269(14) Uani 1 1 d . . .
C4 C 0.0633(8) -0.2602(5) 0.3726(4) 0.0441(18) Uani 1 1 d . . .
H4A H 0.0147 -0.3214 0.3998 0.053 Uiso 1 1 calc R . .
H4B H 0.1337 -0.2962 0.3398 0.053 Uiso 1 1 calc R . .
C5 C 0.1639(8) -0.1764(6) 0.4427(4) 0.0418(17) Uani 1 1 d . . .
C6 C 0.2771(8) -0.0884(6) 0.4162(4) 0.0444(18) Uani 1 1 d . . .
H6A H 0.3411 -0.1292 0.3820 0.053 Uiso 1 1 calc R . .
H6B H 0.3491 -0.0540 0.4677 0.053 Uiso 1 1 calc R . .
C7 C 0.1290(7) -0.0438(5) 0.2527(4) 0.0299(15) Uani 1 1 d . . .
C8 C 0.2398(7) -0.0656(5) -0.1281(4) 0.0287(14) Uani 1 1 d . . .
C9 C 0.2918(9) -0.0844(6) -0.2938(5) 0.054(2) Uani 1 1 d . . .
H9A H 0.2035 -0.0474 -0.3278 0.065 Uiso 1 1 calc R . .
H9B H 0.3787 -0.0814 -0.3243 0.065 Uiso 1 1 calc R . .
C10 C 0.2415(9) -0.2076(6) -0.2892(5) 0.055(2) Uani 1 1 d . . .
H10A H 0.3273 -0.2441 -0.2527 0.066 Uiso 1 1 calc R . .
H10B H 0.2252 -0.2462 -0.3463 0.066 Uiso 1 1 calc R . .
C11 C 0.1265(7) -0.1542(5) -0.1494(4) 0.0307(15) Uani 1 1 d . . .
F1 F 0.2564(5) -0.2445(4) 0.4987(3) 0.0646(12) Uani 1 1 d . . .
F2 F 0.0692(5) -0.1219(3) 0.4888(2) 0.0546(11) Uani 1 1 d . . .
C12 C 0.3935(7) -0.6044(5) -0.1171(4) 0.0298(14) Uani 1 1 d . . .
C13 C 0.3021(7) -0.5167(5) -0.0876(4) 0.0331(16) Uani 1 1 d . . .
C14 C 0.2651(7) -0.5128(5) -0.0093(4) 0.0320(16) Uani 1 1 d . . .
C15 C 0.3137(7) -0.5922(5) 0.0535(4) 0.0293(15) Uani 1 1 d . . .
C16 C 0.4057(7) -0.6791(5) 0.0241(4) 0.0295(15) Uani 1 1 d . . .
C17 C 0.4416(7) -0.6846(5) -0.0541(4) 0.0300(15) Uani 1 1 d . . .
C18 C 0.4304(7) -0.6100(5) -0.1984(4) 0.0321(15) Uani 1 1 d . . .
C19 C 0.3591(9) -0.5401(6) -0.2662(5) 0.0442(18) Uani 1 1 d . . .
C20 C 0.5254(9) -0.6954(6) -0.2275(5) 0.0430(18) Uani 1 1 d . . .
C21 C 0.2787(7) -0.5858(5) 0.1359(4) 0.0318(15) Uani 1 1 d . . .
C22 C 0.1736(8) -0.5044(6) 0.1627(4) 0.0403(17) Uani 1 1 d . . .
C23 C 0.3275(8) -0.6679(6) 0.1978(5) 0.0373(16) Uani 1 1 d . . .
F3 F 0.2564(5) -0.4315(3) -0.1382(3) 0.0494(11) Uani 1 1 d . . .
F4 F 0.1816(5) -0.4232(3) 0.0118(3) 0.0574(12) Uani 1 1 d . . .
F5 F 0.4617(5) -0.7614(3) 0.0780(2) 0.0476(10) Uani 1 1 d . . .
F6 F 0.5326(5) -0.7714(3) -0.0723(2) 0.0518(11) Uani 1 1 d . . .
N1 N 0.3048(9) -0.4892(6) -0.3233(5) 0.068(2) Uani 1 1 d . . .
N2 N 0.6015(9) -0.7621(6) -0.2526(4) 0.0639(19) Uani 1 1 d . . .
N3 N 0.0885(8) -0.4428(6) 0.1860(4) 0.0602(18) Uani 1 1 d . . .
N4 N 0.3623(8) -0.7335(5) 0.2481(4) 0.0549(17) Uani 1 1 d . . .
Cl1 Cl 0.3188(3) 0.2240(2) 0.53767(15) 0.0743(7) Uani 1 1 d . . .
Cl2 Cl 0.0744(4) 0.4009(3) 0.4360(2) 0.1165(10) Uani 1 1 d . . .
Cl3 Cl 0.3440(4) 0.5151(3) 0.3916(2) 0.1187(10) Uani 1 1 d . . .
C24 C 0.2523(12) 0.4205(7) 0.4508(7) 0.091(3) Uani 1 1 d . . .
H24 H 0.2792 0.4596 0.5086 0.109 Uiso 1 1 calc R . .
C25 C 0.3500(12) 0.3166(9) 0.4608(7) 0.097(3) Uani 1 1 d . . .
H25A H 0.4618 0.3437 0.4741 0.116 Uiso 1 1 calc R . .
H25B H 0.3302 0.2720 0.4058 0.116 Uiso 1 1 calc R . .

loop_
_atom_site_aniso_label
_atom_site_aniso_U_11
_atom_site_aniso_U_22
_atom_site_aniso_U_33
_atom_site_aniso_U_23
_atom_site_aniso_U_13
_atom_site_aniso_U_12
S1 0.0404(10) 0.0283(9) 0.0272(10) 0.0026(7) 0.0068(8) -0.0043(7)
S2 0.0367(9) 0.0304(9) 0.0249(10) 0.0021(7) 0.0063(7) -0.0067(7)
S3 0.0378(10) 0.0443(10) 0.0333(11) 0.0101(8) 0.0110(8) -0.0023(8)
S4 0.0527(11) 0.0409(10) 0.0275(11) -0.0021(8) 0.0036(9) -0.0026(8)
S5 0.0251(8) 0.0349(9) 0.0275(10) 0.0007(7) 0.0048(7) -0.0049(7)
S6 0.0242(8) 0.0368(9) 0.0313(11) 0.0029(7) 0.0065(7) -0.0018(7)
S7 0.0332(10) 0.0606(12) 0.0374(12) 0.0116(9) 0.0153(8) 0.0002(8)
S8 0.0499(11) 0.0419(10) 0.0279(11) -0.0024(8) 0.0078(8) 0.0037(8)
C1 0.021(3) 0.028(3) 0.031(4) 0.004(3) 0.007(3) 0.000(3)
C2 0.017(3) 0.026(3) 0.031(4) 0.004(3) 0.006(3) 0.004(2)
C3 0.029(3) 0.028(3) 0.025(4) 0.005(3) 0.007(3) 0.001(3)
C4 0.060(5) 0.037(4) 0.039(5) 0.014(3) 0.015(4) 0.011(3)
C5 0.054(4) 0.054(5) 0.021(4) 0.012(3) 0.010(3) 0.018(4)
C6 0.040(4) 0.064(5) 0.026(4) -0.001(3) 0.000(3) 0.013(3)
C7 0.032(3) 0.030(3) 0.027(4) 0.002(3) 0.003(3) 0.004(3)
C8 0.027(3) 0.033(3) 0.029(4) 0.007(3) 0.008(3) 0.009(3)
C9 0.061(5) 0.073(6) 0.036(5) 0.007(4) 0.029(4) 0.003(4)
C10 0.065(5) 0.057(5) 0.049(5) -0.006(4) 0.024(4) 0.017(4)
C11 0.025(3) 0.038(4) 0.029(4) 0.006(3) 0.001(3) 0.005(3)
F1 0.078(3) 0.079(3) 0.037(3) 0.022(2) 0.001(2) 0.028(3)
F2 0.067(3) 0.068(3) 0.034(3) -0.001(2) 0.023(2) 0.010(2)
C12 0.031(3) 0.027(3) 0.027(4) 0.002(3) -0.003(3) -0.003(3)
C13 0.039(4) 0.023(3) 0.035(5) 0.007(3) -0.001(3) 0.006(3)
C14 0.035(4) 0.022(3) 0.037(5) -0.003(3) 0.004(3) 0.008(3)
C15 0.025(3) 0.025(3) 0.036(4) 0.000(3) 0.004(3) -0.002(3)
C16 0.032(3) 0.025(3) 0.029(4) 0.005(3) 0.000(3) 0.005(3)
C17 0.033(3) 0.021(3) 0.034(4) -0.009(3) 0.003(3) 0.005(3)
C18 0.036(4) 0.032(3) 0.027(4) -0.002(3) 0.005(3) 0.003(3)
C19 0.054(5) 0.043(4) 0.038(5) -0.002(4) 0.016(4) 0.003(4)
C20 0.046(4) 0.047(5) 0.033(5) 0.005(3) 0.004(4) -0.003(4)
C21 0.031(3) 0.027(3) 0.038(4) -0.002(3) 0.009(3) -0.005(3)
C22 0.040(4) 0.041(4) 0.040(5) 0.006(3) 0.010(3) -0.005(3)
C23 0.041(4) 0.032(4) 0.040(5) -0.002(3) 0.012(3) -0.005(3)
F3 0.068(3) 0.040(2) 0.046(3) 0.0163(19) 0.016(2) 0.024(2)
F4 0.084(3) 0.047(2) 0.051(3) 0.017(2) 0.026(2) 0.037(2)
F5 0.065(3) 0.044(2) 0.037(3) 0.0102(18) 0.010(2) 0.025(2)
F6 0.072(3) 0.045(2) 0.043(3) 0.0039(19) 0.017(2) 0.030(2)
N1 0.102(6) 0.059(5) 0.045(5) 0.007(4) 0.011(4) 0.026(4)
N2 0.091(5) 0.061(4) 0.047(5) 0.006(3) 0.029(4) 0.018(4)
N3 0.067(4) 0.063(4) 0.061(5) 0.012(3) 0.030(4) 0.016(4)
N4 0.068(4) 0.055(4) 0.048(5) 0.014(3) 0.022(4) 0.008(3)
Cl1 0.0837(16) 0.0853(16) 0.0559(16) 0.0100(12) 0.0169(12) 0.0091(13)
Cl2 0.110(2) 0.130(3) 0.103(3) 0.0047(19) 0.0104(19) -0.0009(19)
Cl3 0.133(3) 0.110(2) 0.114(3) 0.0129(19) 0.028(2) 0.0062(19)
C24 0.104(8) 0.054(6) 0.140(10) -0.006(6) 0.089(8) -0.001(5)
C25 0.100(8) 0.094(8) 0.096(9) -0.003(6) 0.024(7) -0.004(6)

loop_
_geom_bond_atom_site_label_1
_geom_bond_atom_site_label_2
_geom_bond_distance
_geom_bond_site_symmetry_2
_geom_bond_publ_flag
S1 C1 1.722(6) . ?
S1 C11 1.736(6) . ?
S2 C2 1.721(6) . ?
S2 C3 1.723(6) . ?
S3 C3 1.748(6) . ?
S3 C4 1.808(7) . ?
S4 C7 1.762(6) . ?
S4 C6 1.802(7) . ?
S5 C2 1.723(6) . ?
S5 C7 1.729(6) . ?
S6 C1 1.730(6) . ?
S6 C8 1.746(6) . ?
S7 C8 1.744(6) . ?
S7 C9 1.816(7) . ?
S8 C11 1.736(6) . ?
S8 C10 1.813(7) . ?
C1 C2 1.372(8) . ?
C3 C7 1.351(8) . ?
C4 C5 1.525(9) . ?
C5 F2 1.356(7) . ?
C5 F1 1.376(7) . ?
C5 C6 1.509(9) . ?
C8 C11 1.354(8) . ?
C9 C10 1.476(9) . ?
C12 C18 1.395(8) . ?
C12 C17 1.418(8) . ?
C12 C13 1.428(8) . ?
C13 F3 1.331(7) . ?
C13 C14 1.348(9) . ?
C14 F4 1.353(6) . ?
C14 C15 1.410(8) . ?
C15 C21 1.406(8) . ?
C15 C16 1.423(8) . ?
C16 C17 1.343(8) . ?
C16 F5 1.356(7) . ?
C17 F6 1.355(6) . ?
C18 C20 1.427(9) . ?
C18 C19 1.439(10) . ?
C19 N1 1.143(9) . ?
C20 N2 1.141(8) . ?
C21 C23 1.422(9) . ?
C21 C22 1.441(9) . ?
C22 N3 1.144(8) . ?
C23 N4 1.140(8) . ?
Cl1 C25 1.725(10) . ?
Cl2 C24 1.500(10) . ?
Cl3 C24 1.745(9) . ?
C24 C25 1.495(12) . ?

loop_
_cod_related_entry_id
_cod_related_entry_database
_cod_related_entry_code
1 ChemSpider 21142372
